data_4115569
loop_
_publ_author_name
'Luis A. Villaescusa'
'Philip Lightfoot'
'Simon J. Teat'
'Russell E. Morris'

_publ_section_title
;
 Variable-Temperature Microcrystal X-ray Diffraction Studies of Negative
 Thermal Expansion in the Pure Silica Zeolite IFR
;
_journal_name_full 'Journal of the American Chemical Society'
_journal_page_first 5453
_journal_page_last 5459
_journal_paper_doi 10.1021/ja015797o
_journal_volume 123
_journal_year 2001
_chemical_formula_sum 'O64 Si32'
_chemical_formula_weight 1922.88
_chemical_name_systematic
;
 ?
;
_space_group_IT_number 12
_symmetry_cell_setting monoclinic
_symmetry_space_group_name_Hall '-I 2y'
_symmetry_space_group_name_H-M 'I 1 2/m 1'
_atom_sites_solution_hydrogens geom
_atom_sites_solution_primary direct
_atom_sites_solution_secondary difmap
_audit_creation_method SHELXL-97
_cell_angle_alpha 90.00
_cell_angle_beta 102.196(3)
_cell_angle_gamma 90.00
_cell_formula_units_Z 1
_cell_length_a 18.6794(13)
_cell_length_b 13.5313(10)
_cell_length_c 7.6028(6)
_cell_measurement_temperature 30(2)
_cell_volume 1878.3(2)
_computing_structure_refinement 'SHELXL-97 (Sheldrick, 1997)'
_diffrn_ambient_temperature 30(2)
_diffrn_measured_fraction_theta_full 0.763
_diffrn_measured_fraction_theta_max 0.763
_diffrn_radiation_monochromator graphite
_diffrn_radiation_source 'fine-focus sealed tube'
_diffrn_radiation_wavelength 0.69420
_diffrn_reflns_av_R_equivalents 0.0911
_diffrn_reflns_av_sigmaI/netI 0.1200
_diffrn_reflns_limit_h_max 22
_diffrn_reflns_limit_h_min -7
_diffrn_reflns_limit_k_max 12
_diffrn_reflns_limit_k_min -16
_diffrn_reflns_limit_l_max 9
_diffrn_reflns_limit_l_min -7
_diffrn_reflns_number 3988
_diffrn_reflns_theta_full 25.85
_diffrn_reflns_theta_max 25.85
_diffrn_reflns_theta_min 1.83
_exptl_absorpt_coefficient_mu 0.639
_exptl_absorpt_correction_T_max 0.9936
_exptl_absorpt_correction_T_min 0.9873
_exptl_crystal_density_diffrn 1.700
_exptl_crystal_F_000 960
_exptl_crystal_size_max 0.02
_exptl_crystal_size_mid 0.01
_exptl_crystal_size_min 0.01
_refine_diff_density_max 0.720
_refine_diff_density_min -0.740
_refine_diff_density_rms 0.178
_refine_ls_extinction_method none
_refine_ls_goodness_of_fit_ref 1.035
_refine_ls_hydrogen_treatment mixed
_refine_ls_matrix_type full
_refine_ls_number_parameters 114
_refine_ls_number_reflns 1555
_refine_ls_number_restraints 36
_refine_ls_restrained_S_all 1.026
_refine_ls_R_factor_all 0.1277
_refine_ls_R_factor_gt 0.0752
_refine_ls_shift/su_max 0.000
_refine_ls_shift/su_mean 0.000
_refine_ls_structure_factor_coef Fsqd
_refine_ls_weighting_details 'calc w=1/[\s^2^(Fo^2^)+(0.0998P)^2^+0.0000P] where P=(Fo^2^+2Fc^2^)/3'
_refine_ls_weighting_scheme calc
_refine_ls_wR_factor_gt 0.1631
_refine_ls_wR_factor_ref 0.1864
_reflns_number_gt 970
_reflns_number_total 1555
_reflns_threshold_expression >2sigma(I)
_cod_data_source_file ja015797o_s1_1.cif
_cod_data_source_block IFR_30K
_cod_original_sg_symbol_H-M 'I 2/m'
_cod_database_code 4115569

loop_
_symmetry_equiv_pos_as_xyz
'x, y, z'
'-x, y, -z'
'x+1/2, y+1/2, z+1/2'
'-x+1/2, y+1/2, -z+1/2'
'-x, -y, -z'
'x, -y, z'
'-x+1/2, -y+1/2, -z+1/2'
'x+1/2, -y+1/2, z+1/2'

loop_
_atom_site_label
_atom_site_type_symbol
_atom_site_fract_x
_atom_site_fract_y
_atom_site_fract_z
_atom_site_U_iso_or_equiv
_atom_site_adp_type
_atom_site_occupancy
_atom_site_symmetry_multiplicity
_atom_site_calc_flag
_atom_site_refinement_flags
Si1 Si 0.14579(11) 0.11466(17) 0.7470(3) 0.0060(6) Uani 1 1 d .
Si2 Si -0.01429(12) 0.11248(17) 0.7863(3) 0.0067(6) Uani 1 1 d .
Si3 Si 0.25379(11) 0.38651(17) 0.3740(3) 0.0049(6) Uani 1 1 d .
Si4 Si 0.16229(12) 0.20387(17) 0.3942(3) 0.0056(6) Uani 1 1 d .
O1 O 0.1585(4) 0.0000 0.7065(10) 0.0040(17) Uani 1 2 d SU
O2 O 0.0000 0.1278(6) 1.0000 0.0083(19) Uani 1 2 d S
O3 O 0.1789(3) 0.1810(4) 0.6071(7) 0.0038(12) Uani 1 1 d U
O4 O 0.0600(3) 0.1357(4) 0.7199(7) 0.0076(13) Uani 1 1 d U
O5 O -0.0398(4) 0.0000 0.7380(11) 0.008(2) Uani 1 2 d S
O6 O 0.2301(4) 0.5000 0.3776(10) 0.0070(18) Uani 1 2 d SU
O7 O 0.1823(3) 0.3186(4) 0.3659(7) 0.0087(13) Uani 1 1 d U
O8 O 0.2869(3) 0.3668(4) 0.2007(7) 0.0071(13) Uani 1 1 d U
O9 O -0.0766(3) 0.1872(4) 0.6902(7) 0.0069(14) Uani 1 1 d .
O10 O 0.1851(3) 0.1417(4) 0.9487(7) 0.0063(13) Uani 1 1 d .

loop_
_atom_site_aniso_label
_atom_site_aniso_U_11
_atom_site_aniso_U_22
_atom_site_aniso_U_33
_atom_site_aniso_U_23
_atom_site_aniso_U_13
_atom_site_aniso_U_12
Si1 0.0114(12) 0.0017(12) 0.0071(13) 0.0012(10) 0.0068(9) 0.0003(9)
Si2 0.0113(12) 0.0006(12) 0.0082(14) 0.0010(11) 0.0024(9) 0.0010(9)
Si3 0.0105(11) 0.0026(12) 0.0032(13) -0.0014(10) 0.0052(8) -0.0012(9)
Si4 0.0091(11) 0.0016(12) 0.0073(14) -0.0009(10) 0.0039(9) -0.0010(9)
O1 0.0044(18) 0.0038(19) 0.0039(19) 0.000 0.0016(10) 0.000
O2 0.012(4) 0.007(5) 0.006(5) 0.000 0.003(3) 0.000
O3 0.0040(14) 0.0037(15) 0.0042(15) 0.0001(9) 0.0017(9) 0.0002(9)
O4 0.0083(15) 0.0072(16) 0.0076(15) 0.0004(10) 0.0025(9) -0.0005(9)
O5 0.008(4) 0.004(5) 0.009(5) 0.000 -0.004(3) 0.000
O6 0.0072(19) 0.007(2) 0.007(2) 0.000 0.0018(10) 0.000
O7 0.0093(15) 0.0081(16) 0.0089(16) 0.0013(10) 0.0025(9) -0.0001(9)
O8 0.0077(15) 0.0069(15) 0.0070(15) 0.0006(9) 0.0025(9) 0.0009(9)
O9 0.017(3) 0.002(3) 0.003(3) -0.001(2) 0.005(2) -0.001(2)
O10 0.010(3) 0.002(3) 0.008(3) 0.002(2) 0.005(2) 0.002(2)

loop_
_atom_type_symbol
_atom_type_description
_atom_type_scat_dispersion_real
_atom_type_scat_dispersion_imag
_atom_type_scat_source
O O 0.0106 0.0060 'International Tables Vol C Tables 4.2.6.8 and 6.1.1.4'
Si Si 0.0817 0.0704 'International Tables Vol C Tables 4.2.6.8 and 6.1.1.4'

loop_
_geom_angle_atom_site_label_1
_geom_angle_atom_site_label_2
_geom_angle_atom_site_label_3
_geom_angle
_geom_angle_site_symmetry_1
_geom_angle_site_symmetry_3
O4 Si1 O10 109.2(3) . .
O4 Si1 O1 109.4(3) . .
O10 Si1 O1 110.4(3) . .
O4 Si1 O3 109.3(3) . .
O10 Si1 O3 110.1(3) . .
O1 Si1 O3 108.5(4) . .
O9 Si2 O2 109.3(3) . .
O9 Si2 O4 109.1(3) . .
O2 Si2 O4 108.9(2) . .
O9 Si2 O5 110.0(3) . .
O2 Si2 O5 109.3(4) . .
O4 Si2 O5 110.2(4) . .
O8 Si3 O6 109.4(4) . .
O8 Si3 O7 109.7(3) . .
O6 Si3 O7 108.6(3) . .
O8 Si3 O10 108.7(3) . 7_556
O6 Si3 O10 111.2(3) . 7_556
O7 Si3 O10 109.3(3) . 7_556
O9 Si4 O3 109.8(3) 2_556 .
O9 Si4 O8 111.5(3) 2_556 7
O3 Si4 O8 109.1(3) . 7
O9 Si4 O7 108.6(3) 2_556 .
O3 Si4 O7 108.4(3) . .
O8 Si4 O7 109.4(3) 7 .
Si1 O1 Si1 149.2(6) 6 .
Si2 O2 Si2 165.1(6) . 2_557
Si1 O3 Si4 138.6(3) . .
Si1 O4 Si2 146.6(4) . .
Si2 O5 Si2 141.2(5) . 6
Si3 O6 Si3 147.4(5) 6_565 .
Si3 O7 Si4 138.9(4) . .
Si3 O8 Si4 146.6(4) . 7
Si2 O9 Si4 146.9(4) . 2_556
Si1 O10 Si3 147.8(4) . 7_556

loop_
_geom_bond_atom_site_label_1
_geom_bond_atom_site_label_2
_geom_bond_distance
_geom_bond_site_symmetry_2
Si1 O4 1.597(6) .
Si1 O10 1.597(6) .
Si1 O1 1.609(3) .
Si1 O3 1.612(6) .
Si2 O9 1.597(5) .
Si2 O2 1.603(3) .
Si2 O4 1.606(6) .
Si2 O5 1.614(3) .
Si3 O8 1.592(6) .
Si3 O6 1.600(3) .
Si3 O7 1.611(6) .
Si3 O10 1.617(5) 7_556
Si4 O9 1.610(5) 2_556
Si4 O3 1.612(6) .
Si4 O8 1.620(6) 7
Si4 O7 1.621(6) .
O1 Si1 1.609(3) 6
O2 Si2 1.603(3) 2_557
O5 Si2 1.614(3) 6
O6 Si3 1.600(3) 6_565
O8 Si4 1.620(6) 7
O9 Si4 1.610(5) 2_556
O10 Si3 1.617(5) 7_556

loop_
_geom_torsion_atom_site_label_1
_geom_torsion_atom_site_label_2
_geom_torsion_atom_site_label_3
_geom_torsion_atom_site_label_4
_geom_torsion
_geom_torsion_site_symmetry_1
_geom_torsion_site_symmetry_4
O4 Si1 O1 Si1 -55.5(10) . 6
O10 Si1 O1 Si1 64.7(10) . 6
O3 Si1 O1 Si1 -174.6(8) . 6
O9 Si2 O2 Si2 136.2(2) . 2_557
O4 Si2 O2 Si2 -104.7(2) . 2_557
O5 Si2 O2 Si2 15.8(3) . 2_557
O4 Si1 O3 Si4 -51.7(6) . .
O10 Si1 O3 Si4 -171.6(5) . .
O1 Si1 O3 Si4 67.5(6) . .
O9 Si4 O3 Si1 26.6(6) 2_556 .
O8 Si4 O3 Si1 -95.8(5) 7 .
O7 Si4 O3 Si1 145.1(5) . .
O10 Si1 O4 Si2 -57.6(7) . .
O1 Si1 O4 Si2 63.3(8) . .
O3 Si1 O4 Si2 -178.0(6) . .
O9 Si2 O4 Si1 170.5(6) . .
O2 Si2 O4 Si1 51.3(8) . .
O5 Si2 O4 Si1 -68.6(8) . .
O9 Si2 O5 Si2 -174.4(8) . 6
O2 Si2 O5 Si2 -54.4(10) . 6
O4 Si2 O5 Si2 65.2(10) . 6
O8 Si3 O6 Si3 -55.1(10) . 6_565
O7 Si3 O6 Si3 -174.8(9) . 6_565
O10 Si3 O6 Si3 64.9(11) 7_556 6_565
O8 Si3 O7 Si4 74.7(6) . .
O6 Si3 O7 Si4 -165.8(6) . .
O10 Si3 O7 Si4 -44.3(7) 7_556 .
O9 Si4 O7 Si3 -164.7(5) 2_556 .
O3 Si4 O7 Si3 76.1(6) . .
O8 Si4 O7 Si3 -42.8(7) 7 .
O6 Si3 O8 Si4 159.4(6) . 7
O7 Si3 O8 Si4 -81.6(7) . 7
O10 Si3 O8 Si4 37.8(7) 7_556 7
O2 Si2 O9 Si4 -95.3(7) . 2_556
O4 Si2 O9 Si4 145.8(7) . 2_556
O5 Si2 O9 Si4 24.8(9) . 2_556
O4 Si1 O10 Si3 139.8(7) . 7_556
O1 Si1 O10 Si3 19.5(8) . 7_556
O3 Si1 O10 Si3 -100.2(7) . 7_556
